data_4031441
loop_
_publ_author_name
'Edwards, A.J.'

_publ_section_title
;
 Crystal structure of trichlorosulphonium(IV) tetrachloro-iodate(III)
;
_journal_name_full
;
Journal of the Chemical Society. Dalton Transactions, Inorganic Chemistry 
(1972-)
;
_journal_page_first 1723
_journal_page_last 1725
_journal_volume 1978
_journal_year 1978
_chemical_formula_sum 'Cl7 I S'
_chemical_name_systematic '(S Cl3) (I Cl4)'
_space_group_IT_number 14
_symmetry_space_group_name_Hall '-P 2ybc'
_symmetry_space_group_name_H-M 'P 1 21/c 1'
_cell_angle_alpha 90
_cell_angle_beta 108.6
_cell_angle_gamma 90
_cell_formula_units_Z 4
_cell_length_a 10.42
_cell_length_b 12.5
_cell_length_c 8.27
_cell_volume 1020.905
_citation_journal_id_ASTM JCDTBI
_cod_data_source_file Edwards_JCDTBI_1978_336.cif
_cod_data_source_block Cl7I1S1
_cod_original_formula_sum 'Cl7 I1 S1'
_cod_database_code 4031441

loop_
_symmetry_equiv_pos_as_xyz
x,y,z
-x,y+1/2,-z+1/2
-x,-y,-z
x,-y-1/2,z-1/2

loop_
_atom_site_label
_atom_site_type_symbol
_atom_site_fract_x
_atom_site_fract_y
_atom_site_fract_z
_atom_site_occupancy
_atom_site_U_iso_or_equiv
I1 I+3 -0.27585 0.09874 0.15522 1 0.0
Cl6 Cl-1 -0.4229 -0.031 0.2369 1 0.0
S1 S+4 0.1418 0.0862 0.2449 1 0.0
Cl2 Cl-1 0.2833 0.1967 0.2669 1 0.0
Cl1 Cl-1 0.0998 0.1093 0.4624 1 0.0
Cl4 Cl-1 -0.1142 -0.0568 0.1391 1 0.0
Cl5 Cl-1 -0.4263 0.2461 0.1653 1 0.0
Cl3 Cl-1 0.2504 -0.0464 0.2983 1 0.0
Cl7 Cl-1 -0.1151 0.2261 0.0762 1 0.0
